data_4105709
loop_
_publ_author_name
'Ting Ma'
'Xiao Fu'
'Choon Wee Kee'
'Lili Zong'
'Yuanhang Pan'
'Kuo-Wei Huang'
'Choon-Hong Tan'

_publ_section_title
;
 Pentanidium-Catalyzed Enantioselective Phase-Transfer Conjugate Addition
 Reactions
;
_journal_name_full 'Journal of the American Chemical Society'
_journal_page_first 2828
_journal_page_last 2831
_journal_paper_doi 10.1021/ja1098353
_journal_volume 133
_journal_year 2011
_chemical_formula_sum 'C21 H22 Cl N O2'
_chemical_formula_weight 355.85
_chemical_name_systematic
; 
 ? 
;
_space_group_IT_number 4
_symmetry_cell_setting monoclinic
_symmetry_space_group_name_Hall 'P 2yb'
_symmetry_space_group_name_H-M 'P 1 21 1'
_atom_sites_solution_hydrogens geom
_atom_sites_solution_primary direct
_atom_sites_solution_secondary difmap
_audit_creation_method SHELXL-97
_cell_angle_alpha 90.00
_cell_angle_beta 94.779(2)
_cell_angle_gamma 90.00
_cell_formula_units_Z 2
_cell_length_a 8.9481(7)
_cell_length_b 6.2416(5)
_cell_length_c 16.8398(14)
_cell_measurement_reflns_used 2667
_cell_measurement_temperature 223(2)
_cell_measurement_theta_max 27.16
_cell_measurement_theta_min 2.43
_cell_volume 937.24(13)
_computing_cell_refinement 'Bruker SMART'
_computing_data_collection 'Bruker SMART'
_computing_data_reduction 'Bruker SAINT'
_computing_molecular_graphics 'Bruker SHELXTL'
_computing_publication_material 'Bruker SHELXTL'
_computing_structure_refinement 'SHELXL-97 (Sheldrick, 1997)'
_computing_structure_solution 'SHELXS-97 (Sheldrick, 1990)'
_diffrn_ambient_temperature 223(2)
_diffrn_measured_fraction_theta_full 0.998
_diffrn_measured_fraction_theta_max 0.998
_diffrn_measurement_device_type 'CCD area detector'
_diffrn_measurement_method 'phi and omega scans'
_diffrn_radiation_monochromator graphite
_diffrn_radiation_source 'fine-focus sealed tube'
_diffrn_radiation_type MoK\a
_diffrn_radiation_wavelength 0.71073
_diffrn_reflns_av_R_equivalents 0.0227
_diffrn_reflns_av_sigmaI/netI 0.0416
_diffrn_reflns_limit_h_max 11
_diffrn_reflns_limit_h_min -8
_diffrn_reflns_limit_k_max 7
_diffrn_reflns_limit_k_min -8
_diffrn_reflns_limit_l_max 21
_diffrn_reflns_limit_l_min -21
_diffrn_reflns_number 6616
_diffrn_reflns_theta_full 27.49
_diffrn_reflns_theta_max 27.49
_diffrn_reflns_theta_min 1.21
_exptl_absorpt_coefficient_mu 0.217
_exptl_absorpt_correction_T_max 0.9744
_exptl_absorpt_correction_T_min 0.8807
_exptl_absorpt_correction_type multi-scan
_exptl_absorpt_process_details 'Sadabs, (Sheldrick 2001)'
_exptl_crystal_colour COLOURLESS
_exptl_crystal_density_diffrn 1.261
_exptl_crystal_density_meas ?
_exptl_crystal_description BLOCK
_exptl_crystal_F_000 376
_exptl_crystal_size_max 0.60
_exptl_crystal_size_mid 0.28
_exptl_crystal_size_min 0.12
_refine_diff_density_max 0.292
_refine_diff_density_min -0.197
_refine_diff_density_rms 0.051
_refine_ls_abs_structure_details 'Flack H D (1983), Acta Cryst. A39, 876-881'
_refine_ls_abs_structure_Flack 0.09(7)
_refine_ls_extinction_method none
_refine_ls_goodness_of_fit_ref 1.078
_refine_ls_hydrogen_treatment constr
_refine_ls_matrix_type full
_refine_ls_number_parameters 229
_refine_ls_number_reflns 4007
_refine_ls_number_restraints 1
_refine_ls_restrained_S_all 1.078
_refine_ls_R_factor_all 0.0513
_refine_ls_R_factor_gt 0.0477
_refine_ls_shift/su_max 0.001
_refine_ls_shift/su_mean 0.000
_refine_ls_structure_factor_coef Fsqd
_refine_ls_weighting_details 'calc w=1/[\s^2^(Fo^2^)+(0.0767P)^2^+0.0404P] where P=(Fo^2^+2Fc^2^)/3'
_refine_ls_weighting_scheme calc
_refine_ls_wR_factor_gt 0.1205
_refine_ls_wR_factor_ref 0.1289
_reflns_number_gt 3712
_reflns_number_total 4007
_reflns_threshold_expression >2sigma(I)
_cod_data_source_file ja1098353_si_001.cif
_cod_data_source_block a438
_cod_depositor_comments
;
The following automatic conversions were performed:

'_exptl_crystal_density_meas' value 'Not Measured' was changed to '?'
- the value is perceived as not measured.

Automatic conversion script
Id: cif_fix_values 3008 2015-01-20 13:52:24Z robertas 
;
_cod_database_code 4105709

loop_
_symmetry_equiv_pos_as_xyz
'x, y, z'
'-x, y+1/2, -z'

loop_
_atom_site_label
_atom_site_type_symbol
_atom_site_fract_x
_atom_site_fract_y
_atom_site_fract_z
_atom_site_U_iso_or_equiv
_atom_site_adp_type
_atom_site_occupancy
_atom_site_symmetry_multiplicity
_atom_site_calc_flag
_atom_site_refinement_flags
Cl1 Cl 0.82385(7) 0.42899(14) 0.54659(3) 0.0627(2) Uani 1 1 d .
N1 N 0.4727(2) 1.1390(3) 0.21338(12) 0.0389(4) Uani 1 1 d .
O1 O 0.17393(14) 1.2426(2) 0.28245(8) 0.0317(3) Uani 1 1 d .
O2 O 0.15024(19) 0.9620(3) 0.19778(11) 0.0570(5) Uani 1 1 d .
C1 C 0.3877(2) 1.0280(4) 0.27195(13) 0.0356(5) Uani 1 1 d .
H1 H 0.4134 1.0881 0.3258 0.043 Uiso 1 1 calc R
C2 C 0.4292(2) 0.7867(4) 0.27078(13) 0.0382(5) Uani 1 1 d .
H2 H 0.3366 0.7001 0.2625 0.046 Uiso 1 1 calc R
C3 C 0.5181(3) 0.7703(4) 0.19674(13) 0.0452(6) Uani 1 1 d .
H3A H 0.6149 0.6995 0.2095 0.054 Uiso 1 1 calc R
H3B H 0.4615 0.6908 0.1540 0.054 Uiso 1 1 calc R
C4 C 0.5396(2) 1.0009(4) 0.17309(13) 0.0369(5) Uani 1 1 d .
C5 C 0.6275(2) 1.0645(4) 0.10664(13) 0.0390(5) Uani 1 1 d .
C6 C 0.7284(3) 0.9235(5) 0.07588(14) 0.0522(6) Uani 1 1 d .
H6 H 0.7421 0.7858 0.0979 0.063 Uiso 1 1 calc R
C7 C 0.8092(3) 0.9857(5) 0.01251(16) 0.0618(8) Uani 1 1 d .
H7 H 0.8773 0.8894 -0.0078 0.074 Uiso 1 1 calc R
C8 C 0.7907(3) 1.1854(5) -0.02059(16) 0.0584(7) Uani 1 1 d .
H8 H 0.8464 1.2267 -0.0630 0.070 Uiso 1 1 calc R
C9 C 0.6892(3) 1.3257(5) 0.00893(15) 0.0522(6) Uani 1 1 d .
H9 H 0.6748 1.4623 -0.0140 0.063 Uiso 1 1 calc R
C10 C 0.6090(3) 1.2661(4) 0.07168(14) 0.0448(5) Uani 1 1 d .
H10 H 0.5406 1.3631 0.0913 0.054 Uiso 1 1 calc R
C11 C 0.5201(2) 0.7112(3) 0.34552(12) 0.0325(4) Uani 1 1 d .
C12 C 0.6435(2) 0.8247(4) 0.37862(13) 0.0390(5) Uani 1 1 d .
H12 H 0.6650 0.9601 0.3579 0.047 Uiso 1 1 calc R
C13 C 0.7355(2) 0.7426(5) 0.44149(13) 0.0430(5) Uani 1 1 d .
H13 H 0.8187 0.8212 0.4633 0.052 Uiso 1 1 calc R
C14 C 0.7035(2) 0.5448(4) 0.47162(12) 0.0390(5) Uani 1 1 d .
C15 C 0.5775(3) 0.4325(4) 0.44339(13) 0.0430(5) Uani 1 1 d .
H15 H 0.5538 0.3006 0.4662 0.052 Uiso 1 1 calc R
C16 C 0.4860(3) 0.5183(4) 0.38040(13) 0.0409(5) Uani 1 1 d .
H16 H 0.3992 0.4436 0.3611 0.049 Uiso 1 1 calc R
C17 C 0.2219(2) 1.0694(3) 0.24596(12) 0.0347(4) Uani 1 1 d .
C18 C 0.0197(2) 1.3247(4) 0.26449(12) 0.0342(4) Uani 1 1 d .
C19 C -0.0011(3) 1.3984(5) 0.17883(14) 0.0530(6) Uani 1 1 d .
H19A H 0.0777 1.4989 0.1686 0.079 Uiso 1 1 calc R
H19B H -0.0979 1.4679 0.1692 0.079 Uiso 1 1 calc R
H19C H 0.0034 1.2758 0.1437 0.079 Uiso 1 1 calc R
C20 C 0.0152(3) 1.5118(5) 0.32148(17) 0.0558(7) Uani 1 1 d .
H20A H 0.0348 1.4610 0.3758 0.084 Uiso 1 1 calc R
H20B H -0.0830 1.5783 0.3152 0.084 Uiso 1 1 calc R
H20C H 0.0909 1.6159 0.3099 0.084 Uiso 1 1 calc R
C21 C -0.0942(3) 1.1567(5) 0.28387(17) 0.0538(7) Uani 1 1 d .
H21A H -0.0945 1.0413 0.2453 0.081 Uiso 1 1 calc R
H21B H -0.1931 1.2212 0.2818 0.081 Uiso 1 1 calc R
H21C H -0.0680 1.1004 0.3369 0.081 Uiso 1 1 calc R

loop_
_atom_site_aniso_label
_atom_site_aniso_U_11
_atom_site_aniso_U_22
_atom_site_aniso_U_33
_atom_site_aniso_U_23
_atom_site_aniso_U_13
_atom_site_aniso_U_12
Cl1 0.0576(4) 0.0866(5) 0.0421(3) 0.0101(3) -0.0069(2) 0.0127(4)
N1 0.0290(8) 0.0337(9) 0.0542(11) -0.0120(8) 0.0038(8) 0.0019(8)
O1 0.0228(6) 0.0323(7) 0.0399(7) -0.0058(6) 0.0028(5) 0.0014(6)
O2 0.0443(9) 0.0530(11) 0.0704(11) -0.0300(9) -0.0141(8) 0.0104(8)
C1 0.0291(10) 0.0339(10) 0.0432(11) -0.0110(9) -0.0009(8) 0.0028(8)
C2 0.0341(11) 0.0322(11) 0.0469(12) -0.0084(9) -0.0041(9) 0.0039(9)
C3 0.0613(15) 0.0368(12) 0.0365(11) -0.0080(10) -0.0011(10) 0.0186(11)
C4 0.0319(10) 0.0376(11) 0.0398(10) -0.0089(9) -0.0049(8) 0.0074(9)
C5 0.0329(10) 0.0447(12) 0.0380(10) -0.0102(10) -0.0053(8) 0.0096(9)
C6 0.0563(14) 0.0533(14) 0.0474(12) -0.0017(12) 0.0070(10) 0.0240(13)
C7 0.0647(17) 0.074(2) 0.0481(13) -0.0031(14) 0.0147(12) 0.0258(15)
C8 0.0594(16) 0.074(2) 0.0417(13) -0.0027(13) 0.0056(11) 0.0039(14)
C9 0.0565(15) 0.0508(14) 0.0474(13) -0.0013(11) -0.0064(11) 0.0027(12)
C10 0.0418(12) 0.0446(13) 0.0471(12) -0.0099(11) -0.0021(10) 0.0057(10)
C11 0.0275(9) 0.0343(11) 0.0363(10) -0.0072(9) 0.0058(7) 0.0020(8)
C12 0.0292(10) 0.0444(12) 0.0441(11) 0.0031(10) 0.0070(8) -0.0071(9)
C13 0.0281(10) 0.0574(14) 0.0433(11) -0.0007(11) 0.0014(8) -0.0073(10)
C14 0.0366(11) 0.0503(13) 0.0305(9) -0.0022(10) 0.0049(8) 0.0109(10)
C15 0.0453(12) 0.0360(11) 0.0474(11) 0.0007(10) 0.0024(9) -0.0004(11)
C16 0.0383(11) 0.0301(10) 0.0535(13) -0.0068(10) -0.0012(9) -0.0020(9)
C17 0.0281(10) 0.0345(11) 0.0414(11) -0.0066(9) 0.0011(8) 0.0029(8)
C18 0.0233(9) 0.0353(10) 0.0446(11) 0.0020(9) 0.0061(8) 0.0044(8)
C19 0.0486(13) 0.0603(16) 0.0498(12) 0.0128(13) 0.0025(10) 0.0067(13)
C20 0.0436(13) 0.0570(16) 0.0681(16) -0.0159(14) 0.0132(12) 0.0136(12)
C21 0.0277(11) 0.0629(17) 0.0705(16) 0.0184(13) 0.0027(10) -0.0077(11)

loop_
_atom_type_symbol
_atom_type_description
_atom_type_scat_dispersion_real
_atom_type_scat_dispersion_imag
_atom_type_scat_source
C C 0.0033 0.0016 'International Tables Vol C Tables 4.2.6.8 and 6.1.1.4'
H H 0.0000 0.0000 'International Tables Vol C Tables 4.2.6.8 and 6.1.1.4'
N N 0.0061 0.0033 'International Tables Vol C Tables 4.2.6.8 and 6.1.1.4'
O O 0.0106 0.0060 'International Tables Vol C Tables 4.2.6.8 and 6.1.1.4'
Cl Cl 0.1484 0.1585 'International Tables Vol C Tables 4.2.6.8 and 6.1.1.4'

loop_
_geom_angle_atom_site_label_1
_geom_angle_atom_site_label_2
_geom_angle_atom_site_label_3
_geom_angle
C4 N1 C1 109.27(19)
C17 O1 C18 121.19(16)
N1 C1 C17 105.76(18)
N1 C1 C2 108.17(18)
C17 C1 C2 112.76(18)
C11 C2 C3 112.03(18)
C11 C2 C1 113.81(18)
C3 C2 C1 102.43(19)
C4 C3 C2 103.68(18)
N1 C4 C5 121.7(2)
N1 C4 C3 115.3(2)
C5 C4 C3 122.97(19)
C6 C5 C10 118.2(2)
C6 C5 C4 121.1(2)
C10 C5 C4 120.7(2)
C5 C6 C7 120.2(3)
C8 C7 C6 120.8(3)
C7 C8 C9 119.4(2)
C10 C9 C8 120.3(3)
C9 C10 C5 121.1(2)
C16 C11 C12 118.0(2)
C16 C11 C2 120.05(19)
C12 C11 C2 121.9(2)
C13 C12 C11 121.3(2)
C14 C13 C12 119.1(2)
C13 C14 C15 121.3(2)
C13 C14 Cl1 120.27(19)
C15 C14 Cl1 118.46(19)
C14 C15 C16 118.7(2)
C11 C16 C15 121.4(2)
O2 C17 O1 126.29(19)
O2 C17 C1 123.39(19)
O1 C17 C1 110.28(17)
O1 C18 C19 109.87(16)
O1 C18 C20 102.20(18)
C19 C18 C20 111.3(2)
O1 C18 C21 110.43(18)
C19 C18 C21 112.6(2)
C20 C18 C21 110.03(19)

loop_
_geom_bond_atom_site_label_1
_geom_bond_atom_site_label_2
_geom_bond_distance
Cl1 C14 1.746(2)
N1 C4 1.277(3)
N1 C1 1.469(3)
O1 C17 1.332(2)
O1 C18 1.479(2)
O2 C17 1.197(3)
C1 C17 1.533(3)
C1 C2 1.552(3)
C2 C11 1.516(3)
C2 C3 1.537(3)
C3 C4 1.510(4)
C4 C5 1.475(3)
C5 C6 1.391(3)
C5 C10 1.394(4)
C6 C7 1.393(4)
C7 C8 1.370(5)
C8 C9 1.384(4)
C9 C10 1.377(4)
C11 C16 1.385(3)
C11 C12 1.389(3)
C12 C13 1.384(3)
C13 C14 1.374(4)
C14 C15 1.378(3)
C15 C16 1.392(3)
C18 C19 1.511(3)
C18 C20 1.514(3)
C18 C21 1.517(3)
